data_2237156
loop_
_publ_author_name
'Meti, Gangadhar Y.'
'Kamble, R. R'
'Ravi, A. J.'
'Arunkashi, H. K.'
'Devarajegowda, H. C.'

_publ_section_title
;
 2-[4-(Morpholin-4-ylmethyl)phenyl]benzonitrile
;
_journal_coeditor_code HB7014
_journal_issue 1
_journal_name_full 'Acta Crystallographica Section E'
_journal_page_first o129
_journal_paper_doi 10.1107/S1600536812050957
_journal_volume 69
_journal_year 2013
_chemical_formula_iupac 'C18 H18 N2 O'
_chemical_formula_moiety 'C18 H18 N2 O'
_chemical_formula_sum 'C18 H18 N2 O'
_chemical_formula_weight 278.34
_chemical_melting_point 348
_chemical_name_systematic
;
2-[4-(Morpholin-4-ylmethyl)phenyl]benzonitrile
;
_space_group_IT_number 14
_symmetry_cell_setting monoclinic
_symmetry_space_group_name_Hall '-P 2ybc'
_symmetry_space_group_name_H-M 'P 1 21/c 1'
_atom_sites_solution_hydrogens geom
_atom_sites_solution_primary direct
_atom_sites_solution_secondary difmap
_audit_creation_method SHELXL-97
_cell_angle_alpha 90.00
_cell_angle_beta 100.8330(10)
_cell_angle_gamma 90.00
_cell_formula_units_Z 4
_cell_length_a 21.1079(5)
_cell_length_b 8.13580(10)
_cell_length_c 9.0793(2)
_cell_measurement_reflns_used 2387
_cell_measurement_temperature 296(2)
_cell_measurement_theta_max 24.13
_cell_measurement_theta_min 2.69
_cell_volume 1531.40(5)
_computing_cell_refinement 'SAINT (Bruker, 2001)'
_computing_data_collection 'SMART (Bruker, 2001)'
_computing_data_reduction 'SAINT (Bruker, 2001)'
_computing_molecular_graphics 'ORTEP-3 (Farrugia, 2012)'
_computing_publication_material 'SHELXL97 (Sheldrick, 2008)'
_computing_structure_refinement 'SHELXL97 (Sheldrick, 2008)'
_computing_structure_solution 'SHELXS97 (Sheldrick, 2008)'
_diffrn_ambient_temperature 296(2)
_diffrn_measured_fraction_theta_full 0.978
_diffrn_measured_fraction_theta_max 0.978
_diffrn_measurement_device_type 'Bruker SMART CCD'
_diffrn_measurement_method '\w and \f scans'
_diffrn_radiation_monochromator graphite
_diffrn_radiation_source 'fine-focus sealed tube'
_diffrn_radiation_type MoK\a
_diffrn_radiation_wavelength 0.71073
_diffrn_reflns_av_R_equivalents 0.0214
_diffrn_reflns_av_sigmaI/netI 0.0168
_diffrn_reflns_limit_h_max 24
_diffrn_reflns_limit_h_min -18
_diffrn_reflns_limit_k_max 9
_diffrn_reflns_limit_k_min -9
_diffrn_reflns_limit_l_max 10
_diffrn_reflns_limit_l_min -10
_diffrn_reflns_number 10319
_diffrn_reflns_theta_full 24.13
_diffrn_reflns_theta_max 24.13
_diffrn_reflns_theta_min 2.69
_exptl_absorpt_coefficient_mu 0.076
_exptl_absorpt_correction_T_max 1.0000
_exptl_absorpt_correction_T_min 0.7700
_exptl_absorpt_correction_type multi-scan
_exptl_absorpt_process_details '(SADABS; Sheldrick, 2007)'
_exptl_crystal_colour colourless
_exptl_crystal_density_diffrn 1.207
_exptl_crystal_density_method 'not measured'
_exptl_crystal_description Plate
_exptl_crystal_F_000 592
_exptl_crystal_size_max 0.24
_exptl_crystal_size_mid 0.20
_exptl_crystal_size_min 0.12
_refine_diff_density_max 0.107
_refine_diff_density_min -0.098
_refine_ls_extinction_coef 0.0110(13)
_refine_ls_extinction_expression Fc^*^=kFc[1+0.001xFc^2^\l^3^/sin(2\q)]^-1/4^
_refine_ls_extinction_method 'SHELXL97 (Sheldrick, 2008)'
_refine_ls_goodness_of_fit_ref 1.029
_refine_ls_hydrogen_treatment constr
_refine_ls_matrix_type full
_refine_ls_number_parameters 191
_refine_ls_number_reflns 2387
_refine_ls_number_restraints 0
_refine_ls_restrained_S_all 1.029
_refine_ls_R_factor_all 0.0420
_refine_ls_R_factor_gt 0.0328
_refine_ls_shift/su_max 0.000
_refine_ls_shift/su_mean 0.000
_refine_ls_structure_factor_coef Fsqd
_refine_ls_weighting_details 'calc w=1/[\s^2^(Fo^2^)+(0.0398P)^2^+0.1412P] where P=(Fo^2^+2Fc^2^)/3'
_refine_ls_weighting_scheme calc
_refine_ls_wR_factor_gt 0.0778
_refine_ls_wR_factor_ref 0.0832
_reflns_number_gt 1948
_reflns_number_total 2387
_reflns_threshold_expression I>2\s(I)
_cod_data_source_file hb7014.cif
_cod_data_source_block I
_cod_original_sg_symbol_H-M 'P 21/c'
_cod_database_code 2237156
_cod_database_fobs_code 2237156

loop_
_symmetry_equiv_pos_as_xyz
'x, y, z'
'-x, y+1/2, -z+1/2'
'-x, -y, -z'
'x, -y-1/2, z-1/2'

loop_
_atom_site_type_symbol
_atom_site_label
_atom_site_fract_x
_atom_site_fract_y
_atom_site_fract_z
_atom_site_U_iso_or_equiv
_atom_site_adp_type
_atom_site_calc_flag
_atom_site_refinement_flags
_atom_site_occupancy
_atom_site_symmetry_multiplicity
O O1 0.05263(6) 0.66354(15) 0.88307(13) 0.0926(4) Uani d . 1 1
N N2 0.11430(4) 0.39688(12) 0.76422(10) 0.0462(3) Uani d . 1 1
N N3 0.42812(7) 0.18166(17) 1.11979(17) 0.0859(4) Uani d . 1 1
C C4 0.10594(8) 0.5807(2) 0.96979(18) 0.0835(5) Uani d . 1 1
H H4A 0.0904 0.4927 1.0258 0.100 Uiso calc R 1 1
H H4B 0.1302 0.6568 1.0412 0.100 Uiso calc R 1 1
C C5 0.14930(6) 0.51072(17) 0.87289(15) 0.0584(4) Uani d . 1 1
H H5A 0.1667 0.5991 0.8209 0.070 Uiso calc R 1 1
H H5B 0.1851 0.4541 0.9351 0.070 Uiso calc R 1 1
C C6 0.05896(6) 0.48231(17) 0.67698(15) 0.0585(4) Uani d . 1 1
H H6A 0.0337 0.4060 0.6075 0.070 Uiso calc R 1 1
H H6B 0.0739 0.5695 0.6191 0.070 Uiso calc R 1 1
C C7 0.01763(7) 0.5536(2) 0.7778(2) 0.0789(5) Uani d . 1 1
H H7A -0.0185 0.6112 0.7178 0.095 Uiso calc R 1 1
H H7B 0.0005 0.4654 0.8306 0.095 Uiso calc R 1 1
C C8 0.15600(7) 0.33485(18) 0.66566(14) 0.0583(4) Uani d . 1 1
H H8A 0.1782 0.4270 0.6304 0.070 Uiso calc R 1 1
H H8B 0.1293 0.2843 0.5788 0.070 Uiso calc R 1 1
C C9 0.20548(6) 0.21152(16) 0.73752(13) 0.0504(3) Uani d . 1 1
C C10 0.18769(6) 0.07434(16) 0.81104(13) 0.0523(3) Uani d . 1 1
H H10 0.1448 0.0608 0.8197 0.063 Uiso calc R 1 1
C C11 0.23247(6) -0.04191(16) 0.87128(13) 0.0507(3) Uani d . 1 1
H H11 0.2193 -0.1331 0.9194 0.061 Uiso calc R 1 1
C C12 0.29698(6) -0.02548(15) 0.86153(14) 0.0491(3) Uani d . 1 1
C C13 0.31476(6) 0.11113(16) 0.78798(15) 0.0582(4) Uani d . 1 1
H H13 0.3577 0.1251 0.7798 0.070 Uiso calc R 1 1
C C14 0.26966(6) 0.22674(17) 0.72675(15) 0.0585(4) Uani d . 1 1
H H14 0.2827 0.3170 0.6771 0.070 Uiso calc R 1 1
C C15 0.34412(6) -0.15362(15) 0.92802(15) 0.0527(3) Uani d . 1 1
C C16 0.40058(6) -0.11543(16) 1.02980(16) 0.0566(4) Uani d . 1 1
C C17 0.44281(7) -0.23758(18) 1.09399(18) 0.0706(4) Uani d . 1 1
H H17 0.4801 -0.2099 1.1615 0.085 Uiso calc R 1 1
C C18 0.42949(8) -0.39895(19) 1.0579(2) 0.0776(5) Uani d . 1 1
H H18 0.4578 -0.4810 1.1006 0.093 Uiso calc R 1 1
C C19 0.37458(8) -0.43904(18) 0.9591(2) 0.0789(5) Uani d . 1 1
H H19 0.3655 -0.5487 0.9351 0.095 Uiso calc R 1 1
C C20 0.33248(7) -0.31866(17) 0.89470(18) 0.0687(4) Uani d . 1 1
H H20 0.2954 -0.3486 0.8274 0.082 Uiso calc R 1 1
C C21 0.41517(6) 0.05194(18) 1.07696(17) 0.0633(4) Uani d . 1 1

loop_
_atom_site_aniso_label
_atom_site_aniso_U_11
_atom_site_aniso_U_22
_atom_site_aniso_U_33
_atom_site_aniso_U_12
_atom_site_aniso_U_13
_atom_site_aniso_U_23
O1 0.0948(8) 0.0848(8) 0.0920(8) 0.0435(7) 0.0019(7) -0.0129(6)
N2 0.0412(6) 0.0469(6) 0.0480(6) 0.0037(4) 0.0018(4) 0.0029(4)
N3 0.0726(9) 0.0598(9) 0.1148(11) -0.0027(7) -0.0098(8) -0.0077(8)
C4 0.0912(12) 0.0866(11) 0.0668(9) 0.0383(9) -0.0004(9) -0.0144(9)
C5 0.0537(8) 0.0582(8) 0.0572(8) 0.0045(6) -0.0051(6) -0.0016(6)
C6 0.0477(7) 0.0567(8) 0.0651(8) 0.0028(6) -0.0051(6) 0.0076(7)
C7 0.0517(9) 0.0840(12) 0.0987(12) 0.0207(8) 0.0079(8) 0.0104(10)
C8 0.0629(8) 0.0654(9) 0.0447(7) 0.0125(7) 0.0054(6) 0.0041(6)
C9 0.0529(8) 0.0578(8) 0.0394(6) 0.0078(6) 0.0062(5) -0.0035(6)
C10 0.0434(7) 0.0646(8) 0.0488(7) 0.0043(6) 0.0081(6) -0.0036(6)
C11 0.0491(7) 0.0507(7) 0.0525(7) -0.0014(6) 0.0101(6) -0.0021(6)
C12 0.0475(7) 0.0463(7) 0.0529(7) 0.0029(6) 0.0079(6) -0.0050(6)
C13 0.0453(7) 0.0593(8) 0.0710(8) 0.0027(6) 0.0137(6) 0.0035(7)
C14 0.0578(9) 0.0567(8) 0.0618(8) 0.0030(7) 0.0132(7) 0.0087(7)
C15 0.0488(7) 0.0467(7) 0.0638(8) 0.0037(6) 0.0139(6) -0.0009(6)
C16 0.0466(8) 0.0482(8) 0.0746(9) 0.0051(6) 0.0106(7) 0.0021(7)
C17 0.0530(8) 0.0618(9) 0.0932(11) 0.0106(7) 0.0044(8) 0.0069(8)
C18 0.0693(10) 0.0554(9) 0.1073(12) 0.0191(8) 0.0140(9) 0.0113(9)
C19 0.0840(11) 0.0446(8) 0.1079(12) 0.0080(8) 0.0171(10) -0.0030(8)
C20 0.0637(9) 0.0522(9) 0.0874(10) 0.0010(7) 0.0070(8) -0.0079(8)
C21 0.0458(8) 0.0573(9) 0.0821(10) 0.0039(7) -0.0003(7) 0.0027(8)

loop_
_atom_type_symbol
_atom_type_description
_atom_type_scat_dispersion_real
_atom_type_scat_dispersion_imag
_atom_type_scat_source
C C 0.0033 0.0016 'International Tables Vol C Tables 4.2.6.8 and 6.1.1.4'
H H 0.0000 0.0000 'International Tables Vol C Tables 4.2.6.8 and 6.1.1.4'
N N 0.0061 0.0033 'International Tables Vol C Tables 4.2.6.8 and 6.1.1.4'
O O 0.0106 0.0060 'International Tables Vol C Tables 4.2.6.8 and 6.1.1.4'

loop_
_geom_angle_atom_site_label_1
_geom_angle_atom_site_label_2
_geom_angle_atom_site_label_3
_geom_angle
C7 O1 C4 109.55(11)
C5 N2 C8 110.46(10)
C5 N2 C6 108.59(10)
C8 N2 C6 110.24(9)
O1 C4 C5 111.35(12)
O1 C4 H4A 109.4
C5 C4 H4A 109.4
O1 C4 H4B 109.4
C5 C4 H4B 109.4
H4A C4 H4B 108.0
N2 C5 C4 110.69(12)
N2 C5 H5A 109.5
C4 C5 H5A 109.5
N2 C5 H5B 109.5
C4 C5 H5B 109.5
H5A C5 H5B 108.1
N2 C6 C7 110.63(11)
N2 C6 H6A 109.5
C7 C6 H6A 109.5
N2 C6 H6B 109.5
C7 C6 H6B 109.5
H6A C6 H6B 108.1
O1 C7 C6 111.65(12)
O1 C7 H7A 109.3
C6 C7 H7A 109.3
O1 C7 H7B 109.3
C6 C7 H7B 109.3
H7A C7 H7B 108.0
N2 C8 C9 114.47(10)
N2 C8 H8A 108.6
C9 C8 H8A 108.6
N2 C8 H8B 108.6
C9 C8 H8B 108.6
H8A C8 H8B 107.6
C14 C9 C10 117.62(12)
C14 C9 C8 121.26(12)
C10 C9 C8 121.06(12)
C11 C10 C9 121.07(12)
C11 C10 H10 119.5
C9 C10 H10 119.5
C10 C11 C12 121.17(12)
C10 C11 H11 119.4
C12 C11 H11 119.4
C13 C12 C11 117.81(12)
C13 C12 C15 122.46(11)
C11 C12 C15 119.73(11)
C14 C13 C12 120.86(12)
C14 C13 H13 119.6
C12 C13 H13 119.6
C13 C14 C9 121.47(13)
C13 C14 H14 119.3
C9 C14 H14 119.3
C20 C15 C16 116.92(12)
C20 C15 C12 120.77(12)
C16 C15 C12 122.27(11)
C17 C16 C15 121.23(13)
C17 C16 C21 117.81(13)
C15 C16 C21 120.89(11)
C18 C17 C16 119.94(15)
C18 C17 H17 120.0
C16 C17 H17 120.0
C19 C18 C17 119.81(14)
C19 C18 H18 120.1
C17 C18 H18 120.1
C18 C19 C20 120.64(14)
C18 C19 H19 119.7
C20 C19 H19 119.7
C19 C20 C15 121.46(14)
C19 C20 H20 119.3
C15 C20 H20 119.3
N3 C21 C16 177.11(16)

loop_
_geom_bond_atom_site_label_1
_geom_bond_atom_site_label_2
_geom_bond_distance
O1 C7 1.4120(19)
O1 C4 1.4169(18)
N2 C5 1.4502(16)
N2 C8 1.4581(16)
N2 C6 1.4585(15)
N3 C21 1.1401(18)
C4 C5 1.496(2)
C4 H4A 0.9700
C4 H4B 0.9700
C5 H5A 0.9700
C5 H5B 0.9700
C6 C7 1.495(2)
C6 H6A 0.9700
C6 H6B 0.9700
C7 H7A 0.9700
C7 H7B 0.9700
C8 C9 1.5057(17)
C8 H8A 0.9700
C8 H8B 0.9700
C9 C14 1.3819(18)
C9 C10 1.3879(18)
C10 C11 1.3758(17)
C10 H10 0.9300
C11 C12 1.3873(17)
C11 H11 0.9300
C12 C13 1.3843(18)
C12 C15 1.4886(18)
C13 C14 1.3788(18)
C13 H13 0.9300
C14 H14 0.9300
C15 C20 1.3881(19)
C15 C16 1.3989(18)
C16 C17 1.3880(18)
C16 C21 1.443(2)
C17 C18 1.369(2)
C17 H17 0.9300
C18 C19 1.365(2)
C18 H18 0.9300
C19 C20 1.377(2)
C19 H19 0.9300
C20 H20 0.9300

loop_
_geom_torsion_atom_site_label_1
_geom_torsion_atom_site_label_2
_geom_torsion_atom_site_label_3
_geom_torsion_atom_site_label_4
_geom_torsion
C7 O1 C4 C5 58.34(19)
C8 N2 C5 C4 177.40(11)
C6 N2 C5 C4 56.40(14)
O1 C4 C5 N2 -58.71(18)
C5 N2 C6 C7 -56.05(15)
C8 N2 C6 C7 -177.18(12)
C4 O1 C7 C6 -58.19(17)
N2 C6 C7 O1 58.11(16)
C5 N2 C8 C9 73.85(14)
C6 N2 C8 C9 -166.14(11)
N2 C8 C9 C14 -130.98(13)
N2 C8 C9 C10 52.04(16)
C14 C9 C10 C11 0.17(18)
C8 C9 C10 C11 177.25(11)
C9 C10 C11 C12 0.45(18)
C10 C11 C12 C13 -0.56(18)
C10 C11 C12 C15 179.98(11)
C11 C12 C13 C14 0.05(19)
C15 C12 C13 C14 179.50(12)
C12 C13 C14 C9 0.6(2)
C10 C9 C14 C13 -0.67(19)
C8 C9 C14 C13 -177.75(12)
C13 C12 C15 C20 -128.35(15)
C11 C12 C15 C20 51.08(18)
C13 C12 C15 C16 53.85(18)
C11 C12 C15 C16 -126.71(14)
C20 C15 C16 C17 0.0(2)
C12 C15 C16 C17 177.92(13)
C20 C15 C16 C21 -176.91(13)
C12 C15 C16 C21 1.0(2)
C15 C16 C17 C18 0.0(2)
C21 C16 C17 C18 177.05(15)
C16 C17 C18 C19 -0.2(3)
C17 C18 C19 C20 0.3(3)
C18 C19 C20 C15 -0.2(2)
C16 C15 C20 C19 0.1(2)
C12 C15 C20 C19 -177.84(13)
C17 C16 C21 N3 -25(3)
C15 C16 C21 N3 152(3)

loop_
_cod_related_entry_id
_cod_related_entry_database
_cod_related_entry_code
1 ChemSpider 11795373
